data_2222180
loop_
_publ_author_name
'Yuan, Jiu-Mao'
'Gao, Yong-Hong'
'Ma, Jian-Ping'
'Guo, Dian-Shun'

_publ_section_title
;5,11,17,23-Tetra-<i>tert</i>-butyl-25,27-bis[2-(4-nitrophenoxy)ethoxy]calix[4]arene-26,28-diol
 acetonitrile tetrasolvate
;
_journal_coeditor_code XU2512
_journal_issue 6
_journal_name_full 'Acta Crystallographica Section E'
_journal_page_first o1336
_journal_page_last o1337
_journal_paper_doi 10.1107/S1600536809018212
_journal_volume 65
_journal_year 2009
_chemical_formula_iupac 'C60 H70 N2 O10, 4C2 H3 N'
_chemical_formula_moiety 'C60 H70 N2 O10, 4(C2 H3 N)'
_chemical_formula_sum 'C68 H82 N6 O10'
_chemical_formula_weight 1143.40
_chemical_name_systematic
;
5,11,17,23-Tetra-<i>tert</i>-butyl-25,27-bis[2-(4-
nitrophenoxy)ethoxy]calix[4]arene-26,28-diol acetonitrile tetrasolvate
;
_space_group_IT_number 2
_symmetry_cell_setting triclinic
_symmetry_space_group_name_Hall '-P 1'
_symmetry_space_group_name_H-M 'P -1'
_atom_sites_solution_hydrogens geom
_atom_sites_solution_primary direct
_atom_sites_solution_secondary difmap
_audit_creation_method SHELXL-97
_cell_angle_alpha 71.978(3)
_cell_angle_beta 84.022(3)
_cell_angle_gamma 82.230(3)
_cell_formula_units_Z 2
_cell_length_a 13.195(3)
_cell_length_b 13.388(3)
_cell_length_c 19.692(5)
_cell_measurement_reflns_used 4717
_cell_measurement_temperature 173(2)
_cell_measurement_theta_max 27.170
_cell_measurement_theta_min 2.605
_cell_volume 3270.5(13)
_computing_cell_refinement 'SAINT (Bruker, 1999)'
_computing_data_collection 'SMART (Bruker, 1999)'
_computing_data_reduction 'SAINT (Bruker, 1999)'
_computing_molecular_graphics 'SHELXTL (Sheldrick, 2008)'
_computing_publication_material 'SHELXTL (Sheldrick, 2008)'
_computing_structure_refinement 'SHELXTL (Sheldrick, 2008)'
_computing_structure_solution 'SHELXTL (Sheldrick, 2008)'
_diffrn_ambient_temperature 173(2)
_diffrn_measured_fraction_theta_full 0.968
_diffrn_measured_fraction_theta_max 0.968
_diffrn_measurement_device_type 'Bruker SMART CCD area-detector'
_diffrn_measurement_method '\f and \w'
_diffrn_radiation_monochromator graphite
_diffrn_radiation_source 'fine-focus sealed tube'
_diffrn_radiation_type MoK\a
_diffrn_radiation_wavelength 0.71073
_diffrn_reflns_av_R_equivalents 0.0489
_diffrn_reflns_av_sigmaI/netI 0.1283
_diffrn_reflns_limit_h_max 15
_diffrn_reflns_limit_h_min -15
_diffrn_reflns_limit_k_max 15
_diffrn_reflns_limit_k_min -15
_diffrn_reflns_limit_l_max 23
_diffrn_reflns_limit_l_min -13
_diffrn_reflns_number 15816
_diffrn_reflns_theta_full 25.01
_diffrn_reflns_theta_max 25.01
_diffrn_reflns_theta_min 1.56
_diffrn_standards_number 0
_exptl_absorpt_coefficient_mu 0.078
_exptl_absorpt_correction_type none
_exptl_crystal_colour colourless
_exptl_crystal_density_diffrn 1.161
_exptl_crystal_density_method 'not measured'
_exptl_crystal_description block
_exptl_crystal_F_000 1224
_exptl_crystal_size_max 0.51
_exptl_crystal_size_mid 0.35
_exptl_crystal_size_min 0.15
_refine_diff_density_max 0.783
_refine_diff_density_min -0.636
_refine_ls_extinction_method none
_refine_ls_goodness_of_fit_ref 1.050
_refine_ls_hydrogen_treatment constr
_refine_ls_matrix_type full
_refine_ls_number_parameters 775
_refine_ls_number_reflns 11155
_refine_ls_number_restraints 5
_refine_ls_restrained_S_all 1.050
_refine_ls_R_factor_all 0.1572
_refine_ls_R_factor_gt 0.1140
_refine_ls_shift/su_max 0.005
_refine_ls_shift/su_mean 0.000
_refine_ls_structure_factor_coef Fsqd
_refine_ls_weighting_details 'calc w=1/[\s^2^(Fo^2^)+(0.1473P)^2^+8.6696P] where P=(Fo^2^+2Fc^2^)/3'
_refine_ls_weighting_scheme calc
_refine_ls_wR_factor_gt 0.3039
_refine_ls_wR_factor_ref 0.3492
_reflns_number_gt 7114
_reflns_number_total 11155
_reflns_threshold_expression I>2\s(I)
_cod_data_source_file xu2512.cif
_cod_data_source_block I
_cod_depositor_comments
;
The following automatic conversions were performed:
'_symmetry_cell_setting' value 'Triclinic' changed to 'triclinic'
according to '/home/saulius/struct/CIF-dictionaries/cif_core.dic'
dictionary named 'cif_core.dic' version 2.4.1 from 2010-06-29.

Automatic conversion script
Id: cif_fix_enum 1527 2010-12-29 10:47:43Z saulius 

The following automatic conversions were performed:

'_symmetry_cell_setting' value 'Triclinic' changed to 'triclinic'
according to /home/saulius/struct/CIF-dictionaries/cif_core.dic
dictionary named 'cif_core.dic' version 2.4.1 from 2010-06-29.

Automatic conversion script
Id: cif_fix_values 1715 2011-07-08 13:25:40Z adriana 
;
_cod_database_code 2222180
_cod_database_fobs_code 2222180

loop_
_symmetry_equiv_pos_as_xyz
'x, y, z'
'-x, -y, -z'

loop_
_atom_site_type_symbol
_atom_site_label
_atom_site_fract_x
_atom_site_fract_y
_atom_site_fract_z
_atom_site_U_iso_or_equiv
_atom_site_adp_type
_atom_site_calc_flag
_atom_site_refinement_flags
_atom_site_occupancy
_atom_site_disorder_assembly
_atom_site_disorder_group
C C1 0.2547(7) 0.3466(10) 0.8947(5) 0.069(3) Uani d P 0.739(13) A 1
H H1A 0.2256 0.3367 0.9428 0.104 Uiso calc PR 0.739(13) A 1
H H1B 0.2453 0.2872 0.8795 0.104 Uiso calc PR 0.739(13) A 1
H H1C 0.2213 0.4099 0.8635 0.104 Uiso calc PR 0.739(13) A 1
C C2 0.3929(11) 0.4421(10) 0.9200(6) 0.072(4) Uani d P 0.739(13) A 1
H H2A 0.4656 0.4430 0.9201 0.107 Uiso calc PR 0.739(13) A 1
H H2B 0.3626 0.4301 0.9679 0.107 Uiso calc PR 0.739(13) A 1
H H2C 0.3636 0.5088 0.8901 0.107 Uiso calc PR 0.739(13) A 1
C C3 0.4147(10) 0.2469(7) 0.9405(5) 0.072(4) Uani d P 0.739(13) A 1
H H3A 0.4877 0.2435 0.9416 0.107 Uiso calc PR 0.739(13) A 1
H H3B 0.3988 0.1930 0.9217 0.107 Uiso calc PR 0.739(13) A 1
H H3C 0.3834 0.2361 0.9881 0.107 Uiso calc PR 0.739(13) A 1
C C4 0.3731(5) 0.3569(5) 0.8920(3) 0.0485(15) Uani d D 1 . .
C C5 0.4236(4) 0.3688(4) 0.8157(3) 0.0390(13) Uani d . 1 A .
C C6 0.3685(4) 0.3745(4) 0.7580(3) 0.0370(12) Uani d . 1 . .
H H6 0.2978 0.3740 0.7649 0.044 Uiso calc R 1 A .
C C7 0.4149(4) 0.3810(4) 0.6897(3) 0.0306(11) Uani d . 1 A .
C C8 0.5219(4) 0.3828(4) 0.6790(2) 0.0303(11) Uani d . 1 . .
C C9 0.5803(4) 0.3783(4) 0.7355(3) 0.0322(11) Uani d . 1 A .
C C10 0.5309(4) 0.3711(4) 0.8028(3) 0.0363(12) Uani d . 1 . .
H H10 0.5698 0.3677 0.8404 0.044 Uiso calc R 1 A .
C C11 0.6975(4) 0.3713(4) 0.7274(3) 0.0342(11) Uani d . 1 . .
H H11A 0.7194 0.4094 0.6787 0.041 Uiso calc R 1 A .
H H11B 0.7218 0.4040 0.7594 0.041 Uiso calc R 1 . .
C C12 0.7438(3) 0.2563(4) 0.7448(3) 0.0293(11) Uani d . 1 A .
C C13 0.7655(3) 0.2053(4) 0.6906(2) 0.0275(10) Uani d . 1 . .
C C14 0.7975(3) 0.0963(4) 0.7087(3) 0.0285(10) Uani d . 1 A .
C C15 0.8073(3) 0.0420(4) 0.7807(3) 0.0315(11) Uani d . 1 . .
H H15 0.8274 -0.0303 0.7932 0.038 Uiso calc R 1 A .
C C16 0.7887(4) 0.0896(4) 0.8355(3) 0.0335(11) Uani d . 1 A .
C C17 0.7542(4) 0.1987(4) 0.8148(3) 0.0326(11) Uani d . 1 . .
H H17 0.7381 0.2324 0.8500 0.039 Uiso calc R 1 A .
C C18 0.8001(4) 0.0302(4) 0.9147(3) 0.0416(13) Uani d . 1 . .
C C19 0.6944(5) 0.0345(6) 0.9561(3) 0.0621(18) Uani d . 1 A .
H H19A 0.6659 0.1069 0.9476 0.093 Uiso calc R 1 . .
H H19B 0.7022 0.0024 1.0064 0.093 Uiso calc R 1 . .
H H19C 0.6494 -0.0029 0.9400 0.093 Uiso calc R 1 . .
C C20 0.8751(5) 0.0844(6) 0.9452(3) 0.0568(17) Uani d . 1 A .
H H20A 0.9420 0.0787 0.9214 0.085 Uiso calc R 1 . .
H H20B 0.8790 0.0502 0.9956 0.085 Uiso calc R 1 . .
H H20C 0.8502 0.1577 0.9371 0.085 Uiso calc R 1 . .
C C21 0.8431(6) -0.0850(5) 0.9263(3) 0.072(2) Uani d . 1 A .
H H21A 0.7986 -0.1193 0.9073 0.107 Uiso calc R 1 . .
H H21B 0.8476 -0.1200 0.9766 0.107 Uiso calc R 1 . .
H H21C 0.9101 -0.0883 0.9024 0.107 Uiso calc R 1 . .
C C22 0.8396(4) 0.2765(4) 0.5701(3) 0.0354(12) Uani d . 1 . .
H H22A 0.8345 0.2354 0.5380 0.042 Uiso calc R 1 A .
H H22B 0.9016 0.2491 0.5953 0.042 Uiso calc R 1 . .
C C23 0.8444(4) 0.3907(4) 0.5278(3) 0.0322(11) Uani d . 1 A .
H H23A 0.8990 0.3969 0.4902 0.039 Uiso calc R 1 . .
H H23B 0.7802 0.4200 0.5058 0.039 Uiso calc R 1 . .
C C24 0.8708(3) 0.5528(4) 0.5498(3) 0.0313(11) Uani d . 1 A .
C C25 0.8717(5) 0.6058(5) 0.6011(3) 0.0485(15) Uani d . 1 . .
H H25 0.8677 0.5678 0.6494 0.058 Uiso calc R 1 . .
C C26 0.8784(5) 0.7130(5) 0.5813(3) 0.0556(16) Uani d . 1 . .
H H26 0.8787 0.7473 0.6157 0.067 Uiso calc R 1 . .
C C27 0.8846(4) 0.7684(4) 0.5092(3) 0.0388(12) Uani d . 1 . .
C C28 0.8843(4) 0.7170(4) 0.4582(3) 0.0366(12) Uani d . 1 . .
H H28 0.8900 0.7550 0.4099 0.044 Uiso calc R 1 . .
C C29 0.8755(4) 0.6102(4) 0.4779(3) 0.0334(11) Uani d . 1 . .
H H29 0.8727 0.5769 0.4432 0.040 Uiso calc R 1 . .
C C30 0.8120(3) 0.0326(4) 0.6552(3) 0.0295(10) Uani d . 1 . .
H H30A 0.8727 -0.0178 0.6652 0.035 Uiso calc R 1 A .
H H30B 0.8221 0.0799 0.6071 0.035 Uiso calc R 1 . .
C C31 0.7182(3) -0.0269(4) 0.6594(2) 0.0280(10) Uani d . 1 A .
C C32 0.6346(4) 0.0221(4) 0.6168(2) 0.0289(10) Uani d . 1 . .
C C33 0.5466(4) -0.0287(4) 0.6241(2) 0.0307(11) Uani d . 1 A .
C C34 0.5401(4) -0.1265(4) 0.6752(3) 0.0368(12) Uani d . 1 . .
H H34 0.4806 -0.1592 0.6805 0.044 Uiso calc R 1 A .
C C35 0.6199(4) -0.1770(4) 0.7186(3) 0.0370(12) Uani d . 1 A .
C C36 0.7094(4) -0.1248(4) 0.7083(3) 0.0324(11) Uani d . 1 . .
H H36 0.7644 -0.1581 0.7358 0.039 Uiso calc R 1 A .
C C37 0.6147(5) -0.2837(4) 0.7760(3) 0.0445(14) Uani d . 1 . .
C C38 0.6961(6) -0.3656(5) 0.7568(4) 0.0629(19) Uani d . 1 A .
H H38A 0.6818 -0.3745 0.7123 0.094 Uiso calc R 1 . .
H H38B 0.6947 -0.4319 0.7938 0.094 Uiso calc R 1 . .
H H38C 0.7626 -0.3417 0.7522 0.094 Uiso calc R 1 . .
C C39 0.6358(6) -0.2736(5) 0.8489(3) 0.0618(18) Uani d . 1 A .
H H39A 0.7029 -0.2519 0.8461 0.093 Uiso calc R 1 . .
H H39B 0.6321 -0.3406 0.8849 0.093 Uiso calc R 1 . .
H H39C 0.5855 -0.2219 0.8611 0.093 Uiso calc R 1 . .
C C40 0.5086(5) -0.3241(6) 0.7832(4) 0.068(2) Uani d . 1 A .
H H40A 0.4562 -0.2715 0.7918 0.103 Uiso calc R 1 . .
H H40B 0.5065 -0.3879 0.8225 0.103 Uiso calc R 1 . .
H H40C 0.4971 -0.3382 0.7399 0.103 Uiso calc R 1 . .
C C41 0.4530(4) 0.0235(4) 0.5799(3) 0.0356(12) Uani d . 1 . .
H H41A 0.4764 0.0657 0.5327 0.043 Uiso calc R 1 A .
H H41B 0.4163 -0.0311 0.5741 0.043 Uiso calc R 1 . .
C C42 0.3802(3) 0.0938(4) 0.6162(3) 0.0323(11) Uani d . 1 A .
C C43 0.3087(4) 0.0466(4) 0.6706(3) 0.0380(12) Uani d . 1 . .
H H43 0.3024 -0.0250 0.6812 0.046 Uiso calc R 1 A .
C C44 0.2465(4) 0.1071(4) 0.7093(3) 0.0363(12) Uani d . 1 A .
C C45 0.2605(4) 0.2121(4) 0.6934(3) 0.0374(12) Uani d . 1 . .
H H45 0.2208 0.2516 0.7198 0.045 Uiso calc R 1 A .
C C46 0.3309(3) 0.2633(4) 0.6397(2) 0.0333(11) Uani d . 1 A .
C C47 0.3896(3) 0.2003(4) 0.6010(2) 0.0319(11) Uani d . 1 . .
C C48 0.1656(4) 0.0584(5) 0.7686(3) 0.0496(15) Uani d . 1 . .
C C49 0.1701(7) -0.0603(6) 0.7842(5) 0.092(3) Uani d . 1 A .
H H49A 0.1507 -0.0758 0.7432 0.138 Uiso calc R 1 . .
H H49B 0.1237 -0.0880 0.8246 0.138 Uiso calc R 1 . .
H H49C 0.2385 -0.0922 0.7946 0.138 Uiso calc R 1 . .
C C50 0.0580(5) 0.1101(7) 0.7444(4) 0.079(2) Uani d . 1 A .
H H50A 0.0553 0.1855 0.7333 0.118 Uiso calc R 1 . .
H H50B 0.0073 0.0845 0.7823 0.118 Uiso calc R 1 . .
H H50C 0.0446 0.0925 0.7028 0.118 Uiso calc R 1 . .
C C51 0.1810(5) 0.0845(6) 0.8371(3) 0.065(2) Uani d . 1 A .
H H51A 0.2480 0.0550 0.8529 0.098 Uiso calc R 1 . .
H H51B 0.1301 0.0550 0.8737 0.098 Uiso calc R 1 . .
H H51C 0.1744 0.1597 0.8277 0.098 Uiso calc R 1 . .
C C52 0.3504(4) 0.3764(4) 0.6306(3) 0.0348(12) Uani d . 1 . .
H H52A 0.2854 0.4196 0.6321 0.042 Uiso calc R 1 A .
H H52B 0.3859 0.4050 0.5843 0.042 Uiso calc R 1 . .
C C53 0.4231(4) 0.2907(5) 0.4771(3) 0.0424(13) Uani d . 1 . .
H H53A 0.3676 0.3462 0.4771 0.051 Uiso calc R 1 A .
H H53B 0.3975 0.2360 0.4630 0.051 Uiso calc R 1 . .
C C54 0.5112(4) 0.3343(4) 0.4267(3) 0.0385(12) Uani d . 1 A .
H H54A 0.4889 0.3668 0.3787 0.046 Uiso calc R 1 . .
H H54B 0.5384 0.3871 0.4420 0.046 Uiso calc R 1 . .
C C55 0.6794(4) 0.2639(4) 0.3893(3) 0.0308(11) Uani d . 1 A .
C C56 0.6960(4) 0.3571(4) 0.3360(3) 0.0470(15) Uani d . 1 . .
H H56 0.6447 0.4135 0.3263 0.056 Uiso calc R 1 . .
C C57 0.7906(5) 0.3650(5) 0.2974(4) 0.0610(19) Uani d . 1 . .
H H57 0.8027 0.4267 0.2611 0.073 Uiso calc R 1 . .
C C58 0.8660(4) 0.2816(4) 0.3128(3) 0.0456(14) Uani d . 1 . .
C C59 0.8509(4) 0.1895(4) 0.3659(3) 0.0406(13) Uani d . 1 . .
H H59 0.9027 0.1336 0.3756 0.049 Uiso calc R 1 . .
C C60 0.7566(4) 0.1811(4) 0.4049(3) 0.0350(11) Uani d . 1 . .
H H60 0.7456 0.1196 0.4417 0.042 Uiso calc R 1 . .
C C61 1.0401(8) 0.6203(8) 0.1833(6) 0.105(3) Uani d . 1 . .
H H61A 1.0938 0.5636 0.1852 0.157 Uiso calc R 1 . .
H H61B 1.0696 0.6843 0.1777 0.157 Uiso calc R 1 . .
H H61C 0.9998 0.6295 0.1435 0.157 Uiso calc R 1 . .
C C62 0.9756(6) 0.5953(7) 0.2489(6) 0.085(3) Uani d . 1 . .
C C63 0.7033(10) 0.2776(8) 1.0540(4) 0.115(4) Uani d . 1 . .
H H63A 0.7504 0.2147 1.0597 0.173 Uiso calc R 1 . .
H H63B 0.6344 0.2588 1.0645 0.173 Uiso calc R 1 . .
H H63C 0.7179 0.3141 1.0862 0.173 Uiso calc R 1 . .
C C64 0.7141(6) 0.3450(6) 0.9816(4) 0.072(2) Uani d . 1 . .
C C65 0.5154(4) 0.0915(5) 0.7801(3) 0.0500(15) Uani d . 1 . .
H H65A 0.4639 0.1254 0.7469 0.075 Uiso calc R 1 . .
H H65B 0.5748 0.0659 0.7553 0.075 Uiso calc R 1 . .
H H65C 0.5338 0.1413 0.8015 0.075 Uiso calc R 1 . .
C C66 0.4757(5) 0.0040(5) 0.8351(4) 0.0561(17) Uani d . 1 . .
C C67 1.0242(10) 0.3631(11) 0.0428(9) 0.191(8) Uani d D 1 . .
C C68 1.1128(8) 0.3882(10) 0.0768(6) 0.124(4) Uani d D 1 . .
H H68A 1.1753 0.3493 0.0652 0.186 Uiso calc R 1 . .
H H68B 1.0995 0.3686 0.1278 0.186 Uiso calc R 1 . .
H H68C 1.1194 0.4625 0.0587 0.186 Uiso calc R 1 . .
C C1' 0.443(2) 0.382(3) 0.9414(12) 0.080(11) Uani d PD 0.261(13) A 2
H H1'1 0.4054 0.3841 0.9854 0.120 Uiso calc PR 0.261(13) A 2
H H1'2 0.4680 0.4496 0.9180 0.120 Uiso calc PR 0.261(13) A 2
H H1'3 0.5007 0.3285 0.9515 0.120 Uiso calc PR 0.261(13) A 2
C C2' 0.321(3) 0.2532(16) 0.9184(16) 0.098(14) Uani d PD 0.261(13) A 2
H H2'1 0.2713 0.2549 0.8857 0.147 Uiso calc PR 0.261(13) A 2
H H2'2 0.2878 0.2466 0.9651 0.147 Uiso calc PR 0.261(13) A 2
H H2'3 0.3721 0.1940 0.9208 0.147 Uiso calc PR 0.261(13) A 2
C C3' 0.2903(18) 0.4530(16) 0.8839(13) 0.067(9) Uani d PD 0.261(13) A 2
H H3'1 0.3229 0.5170 0.8691 0.101 Uiso calc PR 0.261(13) A 2
H H3'2 0.2522 0.4472 0.9289 0.101 Uiso calc PR 0.261(13) A 2
H H3'3 0.2448 0.4545 0.8486 0.101 Uiso calc PR 0.261(13) A 2
N N1 0.9639(4) 0.2891(4) 0.2696(3) 0.0644(16) Uani d . 1 . .
N N2 0.8937(4) 0.8818(4) 0.4872(3) 0.0566(14) Uani d . 1 . .
N N3 0.9248(6) 0.5756(7) 0.3004(5) 0.114(3) Uani d . 1 . .
N N4 0.4436(6) -0.0641(6) 0.8780(5) 0.111(3) Uani d . 1 . .
N N5 0.7228(7) 0.3959(6) 0.9247(4) 0.100(2) Uani d . 1 . .
N N6 0.9436(18) 0.342(2) 0.031(2) 0.45(3) Uani d D 1 . .
O O1 0.6488(2) 0.1190(3) 0.56909(18) 0.0364(8) Uani d . 1 A .
H H1 0.5930 0.1536 0.5602 0.055 Uiso calc R 1 . .
O O2 0.5649(3) 0.3939(3) 0.61067(17) 0.0381(9) Uani d . 1 A .
H H2 0.6211 0.3589 0.6125 0.057 Uiso calc R 1 . .
O O3 0.4624(2) 0.2478(3) 0.54692(16) 0.0337(8) Uani d . 1 A .
O O4 0.7515(2) 0.2675(2) 0.62072(16) 0.0291(7) Uani d . 1 A .
O O5 0.8632(3) 0.4473(3) 0.57552(17) 0.0365(8) Uani d . 1 . .
O O6 0.5876(2) 0.2470(3) 0.42839(18) 0.0350(8) Uani d . 1 . .
O O7 0.9145(6) 0.9262(4) 0.4246(3) 0.0969(15) Uani d . 1 . .
O O8 0.8850(6) 0.9283(4) 0.5324(3) 0.0969(15) Uani d . 1 . .
O O9 1.0274(4) 0.2139(5) 0.2778(4) 0.1034(16) Uani d . 1 . .
O O10 0.9803(4) 0.3736(5) 0.2274(4) 0.1034(16) Uani d . 1 . .

loop_
_atom_site_aniso_label
_atom_site_aniso_U_11
_atom_site_aniso_U_22
_atom_site_aniso_U_33
_atom_site_aniso_U_12
_atom_site_aniso_U_13
_atom_site_aniso_U_23
C1 0.061(6) 0.108(9) 0.046(5) -0.026(6) 0.023(4) -0.034(5)
C2 0.102(10) 0.069(7) 0.051(6) -0.028(7) 0.031(6) -0.031(6)
C3 0.110(10) 0.053(6) 0.042(5) -0.007(5) 0.022(5) -0.008(4)
C4 0.054(4) 0.062(4) 0.031(3) -0.003(3) 0.009(2) -0.022(3)
C5 0.044(3) 0.034(3) 0.034(3) 0.004(2) 0.006(2) -0.010(2)
C6 0.031(3) 0.037(3) 0.036(3) 0.006(2) 0.003(2) -0.007(2)
C7 0.026(2) 0.025(2) 0.037(3) 0.0058(19) -0.002(2) -0.008(2)
C8 0.034(3) 0.025(2) 0.027(2) 0.007(2) 0.000(2) -0.0053(19)
C9 0.038(3) 0.022(2) 0.034(3) 0.000(2) -0.001(2) -0.006(2)
C10 0.045(3) 0.031(3) 0.033(3) 0.003(2) -0.003(2) -0.012(2)
C11 0.031(3) 0.033(3) 0.039(3) -0.002(2) -0.003(2) -0.012(2)
C12 0.017(2) 0.031(2) 0.039(3) -0.0042(19) -0.0008(19) -0.010(2)
C13 0.018(2) 0.033(3) 0.031(2) -0.0054(19) -0.0015(18) -0.008(2)
C14 0.019(2) 0.027(2) 0.038(3) -0.0016(18) 0.0002(18) -0.009(2)
C15 0.022(2) 0.028(2) 0.041(3) 0.0006(19) -0.003(2) -0.007(2)
C16 0.025(2) 0.037(3) 0.038(3) -0.002(2) -0.003(2) -0.010(2)
C17 0.024(2) 0.041(3) 0.034(3) -0.003(2) 0.0000(19) -0.014(2)
C18 0.036(3) 0.049(3) 0.036(3) 0.004(2) -0.005(2) -0.008(2)
C19 0.050(4) 0.084(5) 0.038(3) -0.007(3) 0.002(3) -0.001(3)
C20 0.047(4) 0.079(5) 0.038(3) 0.000(3) -0.013(3) -0.008(3)
C21 0.096(6) 0.062(4) 0.040(3) 0.016(4) -0.016(3) 0.002(3)
C22 0.032(3) 0.035(3) 0.037(3) -0.003(2) 0.005(2) -0.010(2)
C23 0.033(3) 0.033(3) 0.032(3) -0.003(2) 0.000(2) -0.012(2)
C24 0.022(2) 0.036(3) 0.038(3) -0.006(2) 0.0006(19) -0.014(2)
C25 0.070(4) 0.043(3) 0.033(3) -0.014(3) 0.003(3) -0.011(2)
C26 0.077(5) 0.054(4) 0.044(3) -0.017(3) 0.013(3) -0.027(3)
C27 0.035(3) 0.033(3) 0.052(3) -0.004(2) 0.001(2) -0.018(2)
C28 0.033(3) 0.037(3) 0.038(3) -0.005(2) -0.008(2) -0.006(2)
C29 0.029(3) 0.040(3) 0.035(3) -0.006(2) -0.004(2) -0.014(2)
C30 0.022(2) 0.028(2) 0.038(3) 0.0025(19) -0.0030(19) -0.010(2)
C31 0.026(2) 0.029(2) 0.033(2) 0.0000(19) 0.0013(19) -0.017(2)
C32 0.027(2) 0.030(2) 0.031(2) -0.0015(19) 0.0033(19) -0.013(2)
C33 0.027(2) 0.037(3) 0.033(2) -0.006(2) 0.0027(19) -0.019(2)
C34 0.034(3) 0.038(3) 0.044(3) -0.009(2) 0.007(2) -0.021(2)
C35 0.041(3) 0.033(3) 0.038(3) -0.005(2) 0.007(2) -0.016(2)
C36 0.034(3) 0.029(3) 0.033(3) 0.005(2) -0.002(2) -0.012(2)
C37 0.056(4) 0.029(3) 0.047(3) -0.007(2) 0.006(3) -0.010(2)
C38 0.080(5) 0.033(3) 0.068(4) 0.000(3) 0.012(4) -0.012(3)
C39 0.092(5) 0.046(4) 0.042(3) -0.005(3) -0.002(3) -0.007(3)
C40 0.062(4) 0.057(4) 0.077(5) -0.023(3) 0.006(4) -0.003(4)
C41 0.029(3) 0.043(3) 0.039(3) -0.007(2) 0.000(2) -0.019(2)
C42 0.019(2) 0.046(3) 0.033(3) -0.004(2) -0.0023(19) -0.013(2)
C43 0.029(3) 0.047(3) 0.038(3) -0.006(2) -0.001(2) -0.013(2)
C44 0.021(2) 0.057(3) 0.031(3) -0.009(2) 0.0002(19) -0.012(2)
C45 0.019(2) 0.058(3) 0.036(3) 0.002(2) 0.002(2) -0.018(2)
C46 0.020(2) 0.048(3) 0.030(2) 0.003(2) -0.0056(19) -0.009(2)
C47 0.021(2) 0.048(3) 0.026(2) -0.005(2) 0.0005(18) -0.011(2)
C48 0.035(3) 0.078(4) 0.037(3) -0.019(3) 0.008(2) -0.016(3)
C49 0.105(7) 0.084(6) 0.087(6) -0.052(5) 0.052(5) -0.026(5)
C50 0.028(3) 0.148(8) 0.057(4) -0.021(4) 0.007(3) -0.023(4)
C51 0.050(4) 0.108(6) 0.036(3) -0.020(4) 0.006(3) -0.017(3)
C52 0.020(2) 0.045(3) 0.033(3) 0.012(2) -0.0036(19) -0.008(2)
C53 0.030(3) 0.059(4) 0.030(3) 0.009(2) -0.005(2) -0.006(2)
C54 0.029(3) 0.044(3) 0.035(3) 0.011(2) -0.004(2) -0.007(2)
C55 0.025(2) 0.032(3) 0.036(3) 0.002(2) -0.0001(19) -0.013(2)
C56 0.042(3) 0.034(3) 0.054(3) 0.011(2) 0.009(3) -0.009(3)
C57 0.056(4) 0.043(3) 0.067(4) 0.001(3) 0.022(3) -0.002(3)
C58 0.031(3) 0.043(3) 0.061(4) -0.002(2) 0.013(2) -0.020(3)
C59 0.034(3) 0.037(3) 0.054(3) 0.001(2) -0.003(2) -0.020(3)
C60 0.028(3) 0.036(3) 0.039(3) 0.001(2) -0.004(2) -0.009(2)
C61 0.084(6) 0.100(7) 0.130(8) -0.020(5) 0.011(6) -0.034(6)
C62 0.047(4) 0.087(6) 0.120(8) 0.010(4) -0.001(5) -0.037(5)
C63 0.185(12) 0.094(7) 0.062(5) -0.035(7) 0.026(6) -0.020(5)
C64 0.081(5) 0.066(5) 0.069(5) -0.011(4) 0.007(4) -0.025(4)
C65 0.035(3) 0.059(4) 0.054(3) 0.001(3) -0.002(3) -0.017(3)
C66 0.036(3) 0.056(4) 0.073(4) 0.006(3) 0.008(3) -0.023(3)
C67 0.129(12) 0.125(11) 0.26(2) 0.031(10) -0.045(13) 0.016(12)
C68 0.087(7) 0.176(11) 0.104(8) 0.013(7) -0.002(6) -0.048(8)
C1' 0.13(3) 0.09(3) 0.021(13) -0.01(2) 0.019(15) -0.026(16)
C2' 0.08(2) 0.12(3) 0.060(18) 0.01(2) 0.017(17) 0.016(18)
C3' 0.058(17) 0.10(2) 0.053(15) 0.006(15) 0.007(12) -0.042(15)
N1 0.055(3) 0.051(3) 0.078(4) -0.009(3) 0.030(3) -0.015(3)
N2 0.060(3) 0.047(3) 0.069(4) -0.007(2) 0.010(3) -0.031(3)
N3 0.069(5) 0.131(7) 0.135(7) 0.018(5) 0.009(5) -0.045(6)
N4 0.083(5) 0.080(5) 0.131(7) 0.005(4) 0.042(5) 0.002(5)
N5 0.127(7) 0.095(6) 0.071(5) -0.016(5) -0.011(4) -0.012(4)
N6 0.32(3) 0.28(2) 0.72(6) -0.06(2) -0.35(4) 0.03(3)
O1 0.0257(18) 0.0349(19) 0.044(2) -0.0021(14) -0.0061(15) -0.0038(16)
O2 0.0300(19) 0.047(2) 0.0323(18) 0.0081(16) 0.0003(14) -0.0103(16)
O3 0.0242(17) 0.045(2) 0.0286(17) -0.0003(15) 0.0019(13) -0.0086(15)
O4 0.0203(16) 0.0319(17) 0.0329(17) 0.0002(13) 0.0004(13) -0.0083(14)
O5 0.043(2) 0.0330(19) 0.0336(18) -0.0107(16) -0.0014(15) -0.0078(15)
O6 0.0249(17) 0.0347(19) 0.0413(19) 0.0031(14) 0.0014(14) -0.0092(15)
O7 0.169(5) 0.051(2) 0.073(2) -0.028(2) 0.019(3) -0.0238(19)
O8 0.169(5) 0.051(2) 0.073(2) -0.028(2) 0.019(3) -0.0238(19)
O9 0.063(2) 0.080(3) 0.137(4) 0.007(2) 0.051(2) -0.014(3)
O10 0.063(2) 0.080(3) 0.137(4) 0.007(2) 0.051(2) -0.014(3)

loop_
_atom_type_symbol
_atom_type_description
_atom_type_scat_dispersion_real
_atom_type_scat_dispersion_imag
_atom_type_scat_source
C C 0.0033 0.0016 'International Tables Vol C Tables 4.2.6.8 and 6.1.1.4'
H H 0.0000 0.0000 'International Tables Vol C Tables 4.2.6.8 and 6.1.1.4'
N N 0.0061 0.0033 'International Tables Vol C Tables 4.2.6.8 and 6.1.1.4'
O O 0.0106 0.0060 'International Tables Vol C Tables 4.2.6.8 and 6.1.1.4'

loop_
_geom_angle_atom_site_label_1
_geom_angle_atom_site_label_2
_geom_angle_atom_site_label_3
_geom_angle_site_symmetry_1
_geom_angle_site_symmetry_3
_geom_angle
_geom_angle_publ_flag
C4 C1 H1A . . 109.5 ?
C4 C1 H1B . . 109.5 ?
H1A C1 H1B . . 109.5 ?
C4 C1 H1C . . 109.5 ?
H1A C1 H1C . . 109.5 ?
H1B C1 H1C . . 109.5 ?
C4 C2 H2A . . 109.5 ?
C4 C2 H2B . . 109.5 ?
H2A C2 H2B . . 109.5 ?
C4 C2 H2C . . 109.5 ?
H2A C2 H2C . . 109.5 ?
H2B C2 H2C . . 109.5 ?
C4 C3 H3A . . 109.5 ?
C4 C3 H3B . . 109.5 ?
H3A C3 H3B . . 109.5 ?
C4 C3 H3C . . 109.5 ?
H3A C3 H3C . . 109.5 ?
H3B C3 H3C . . 109.5 ?
C2 C4 C5 . . 112.3(6) ?
C2 C4 C3 . . 111.4(8) ?
C5 C4 C3 . . 107.2(5) ?
C2' C4 C1' . . 119.7(19) ?
C2' C4 C3' . . 109.6(18) ?
C1' C4 C3' . . 99(2) ?
C2 C4 C1 . . 112.0(8) ?
C5 C4 C1 . . 111.0(5) ?
C3 C4 C1 . . 102.3(7) ?
C6 C5 C10 . . 117.0(5) ?
C6 C5 C4 . . 122.9(5) ?
C10 C5 C4 . . 120.1(5) ?
C5 C6 C7 . . 122.9(5) ?
C5 C6 H6 . . 118.6 ?
C7 C6 H6 . . 118.6 ?
C6 C7 C8 . . 118.5(5) ?
C6 C7 C52 . . 119.7(4) ?
C8 C7 C52 . . 121.6(4) ?
O2 C8 C9 . . 122.2(4) ?
O2 C8 C7 . . 117.2(4) ?
C9 C8 C7 . . 120.6(4) ?
C10 C9 C8 . . 119.0(5) ?
C10 C9 C11 . . 118.9(5) ?
C8 C9 C11 . . 121.9(4) ?
C9 C10 C5 . . 122.1(5) ?
C9 C10 H10 . . 118.9 ?
C5 C10 H10 . . 118.9 ?
C12 C11 C9 . . 110.4(4) ?
C12 C11 H11A . . 109.6 ?
C9 C11 H11A . . 109.6 ?
C12 C11 H11B . . 109.6 ?
C9 C11 H11B . . 109.6 ?
H11A C11 H11B . . 108.1 ?
C17 C12 C13 . . 119.6(4) ?
C17 C12 C11 . . 118.9(5) ?
C13 C12 C11 . . 121.2(4) ?
O4 C13 C14 . . 122.8(4) ?
O4 C13 C12 . . 116.9(4) ?
C14 C13 C12 . . 120.3(4) ?
C15 C14 C13 . . 117.5(4) ?
C15 C14 C30 . . 118.2(4) ?
C13 C14 C30 . . 124.0(4) ?
C14 C15 C16 . . 123.9(5) ?
C14 C15 H15 . . 118.0 ?
C16 C15 H15 . . 118.0 ?
C15 C16 C17 . . 116.4(4) ?
C15 C16 C18 . . 124.0(5) ?
C17 C16 C18 . . 119.5(5) ?
C12 C17 C16 . . 122.1(5) ?
C12 C17 H17 . . 118.9 ?
C16 C17 H17 . . 118.9 ?
C21 C18 C16 . . 112.0(5) ?
C21 C18 C19 . . 109.1(5) ?
C16 C18 C19 . . 109.3(4) ?
C21 C18 C20 . . 108.3(5) ?
C16 C18 C20 . . 109.2(4) ?
C19 C18 C20 . . 109.0(5) ?
C18 C19 H19A . . 109.5 ?
C18 C19 H19B . . 109.5 ?
H19A C19 H19B . . 109.5 ?
C18 C19 H19C . . 109.5 ?
H19A C19 H19C . . 109.5 ?
H19B C19 H19C . . 109.5 ?
C18 C20 H20A . . 109.5 ?
C18 C20 H20B . . 109.5 ?
H20A C20 H20B . . 109.5 ?
C18 C20 H20C . . 109.5 ?
H20A C20 H20C . . 109.5 ?
H20B C20 H20C . . 109.5 ?
C18 C21 H21A . . 109.5 ?
C18 C21 H21B . . 109.5 ?
H21A C21 H21B . . 109.5 ?
C18 C21 H21C . . 109.5 ?
H21A C21 H21C . . 109.5 ?
H21B C21 H21C . . 109.5 ?
O4 C22 C23 . . 109.3(4) ?
O4 C22 H22A . . 109.8 ?
C23 C22 H22A . . 109.8 ?
O4 C22 H22B . . 109.8 ?
C23 C22 H22B . . 109.8 ?
H22A C22 H22B . . 108.3 ?
O5 C23 C22 . . 108.5(4) ?
O5 C23 H23A . . 110.0 ?
C22 C23 H23A . . 110.0 ?
O5 C23 H23B . . 110.0 ?
C22 C23 H23B . . 110.0 ?
H23A C23 H23B . . 108.4 ?
O5 C24 C29 . . 124.8(5) ?
O5 C24 C25 . . 116.2(4) ?
C29 C24 C25 . . 119.0(5) ?
C26 C25 C24 . . 121.3(5) ?
C26 C25 H25 . . 119.3 ?
C24 C25 H25 . . 119.3 ?
C25 C26 C27 . . 118.7(6) ?
C25 C26 H26 . . 120.7 ?
C27 C26 H26 . . 120.7 ?
C28 C27 C26 . . 120.5(5) ?
C28 C27 N2 . . 120.2(5) ?
C26 C27 N2 . . 119.4(5) ?
C29 C28 C27 . . 121.0(5) ?
C29 C28 H28 . . 119.5 ?
C27 C28 H28 . . 119.5 ?
C28 C29 C24 . . 119.5(5) ?
C28 C29 H29 . . 120.2 ?
C24 C29 H29 . . 120.2 ?
C14 C30 C31 . . 111.1(4) ?
C14 C30 H30A . . 109.4 ?
C31 C30 H30A . . 109.4 ?
C14 C30 H30B . . 109.4 ?
C31 C30 H30B . . 109.4 ?
H30A C30 H30B . . 108.0 ?
C36 C31 C32 . . 118.1(4) ?
C36 C31 C30 . . 121.3(4) ?
C32 C31 C30 . . 120.4(4) ?
O1 C32 C33 . . 124.6(4) ?
O1 C32 C31 . . 115.0(4) ?
C33 C32 C31 . . 120.4(4) ?
C34 C33 C32 . . 119.5(5) ?
C34 C33 C41 . . 118.5(4) ?
C32 C33 C41 . . 121.9(4) ?
C35 C34 C33 . . 121.9(5) ?
C35 C34 H34 . . 119.1 ?
C33 C34 H34 . . 119.1 ?
C34 C35 C36 . . 117.2(5) ?
C34 C35 C37 . . 123.2(5) ?
C36 C35 C37 . . 119.6(5) ?
C31 C36 C35 . . 122.8(5) ?
C31 C36 H36 . . 118.6 ?
C35 C36 H36 . . 118.6 ?
C35 C37 C38 . . 109.5(4) ?
C35 C37 C39 . . 109.6(5) ?
C38 C37 C39 . . 108.9(5) ?
C35 C37 C40 . . 112.1(5) ?
C38 C37 C40 . . 108.4(5) ?
C39 C37 C40 . . 108.2(5) ?
C37 C38 H38A . . 109.5 ?
C37 C38 H38B . . 109.5 ?
H38A C38 H38B . . 109.5 ?
C37 C38 H38C . . 109.5 ?
H38A C38 H38C . . 109.5 ?
H38B C38 H38C . . 109.5 ?
C37 C39 H39A . . 109.5 ?
C37 C39 H39B . . 109.5 ?
H39A C39 H39B . . 109.5 ?
C37 C39 H39C . . 109.5 ?
H39A C39 H39C . . 109.5 ?
H39B C39 H39C . . 109.5 ?
C37 C40 H40A . . 109.5 ?
C37 C40 H40B . . 109.5 ?
H40A C40 H40B . . 109.5 ?
C37 C40 H40C . . 109.5 ?
H40A C40 H40C . . 109.5 ?
H40B C40 H40C . . 109.5 ?
C42 C41 C33 . . 111.6(4) ?
C42 C41 H41A . . 109.3 ?
C33 C41 H41A . . 109.3 ?
C42 C41 H41B . . 109.3 ?
C33 C41 H41B . . 109.3 ?
H41A C41 H41B . . 108.0 ?
C47 C42 C43 . . 119.5(5) ?
C47 C42 C41 . . 121.5(4) ?
C43 C42 C41 . . 118.7(5) ?
C42 C43 C44 . . 120.4(5) ?
C42 C43 H43 . . 119.8 ?
C44 C43 H43 . . 119.8 ?
C45 C44 C43 . . 117.8(4) ?
C45 C44 C48 . . 120.3(5) ?
C43 C44 C48 . . 121.8(5) ?
C44 C45 C46 . . 124.2(5) ?
C44 C45 H45 . . 117.9 ?
C46 C45 H45 . . 117.9 ?
C45 C46 C47 . . 116.0(5) ?
C45 C46 C52 . . 121.1(5) ?
C47 C46 C52 . . 122.6(4) ?
C42 C47 C46 . . 122.1(4) ?
C42 C47 O3 . . 119.6(4) ?
C46 C47 O3 . . 118.3(4) ?
C49 C48 C51 . . 109.7(6) ?
C49 C48 C44 . . 112.5(5) ?
C51 C48 C44 . . 109.5(5) ?
C49 C48 C50 . . 109.1(6) ?
C51 C48 C50 . . 107.3(6) ?
C44 C48 C50 . . 108.6(5) ?
C48 C49 H49A . . 109.5 ?
C48 C49 H49B . . 109.5 ?
H49A C49 H49B . . 109.5 ?
C48 C49 H49C . . 109.5 ?
H49A C49 H49C . . 109.5 ?
H49B C49 H49C . . 109.5 ?
C48 C50 H50A . . 109.5 ?
C48 C50 H50B . . 109.5 ?
H50A C50 H50B . . 109.5 ?
C48 C50 H50C . . 109.5 ?
H50A C50 H50C . . 109.5 ?
H50B C50 H50C . . 109.5 ?
C48 C51 H51A . . 109.5 ?
C48 C51 H51B . . 109.5 ?
H51A C51 H51B . . 109.5 ?
C48 C51 H51C . . 109.5 ?
H51A C51 H51C . . 109.5 ?
H51B C51 H51C . . 109.5 ?
C46 C52 C7 . . 111.0(4) ?
C46 C52 H52A . . 109.4 ?
C7 C52 H52A . . 109.4 ?
C46 C52 H52B . . 109.4 ?
C7 C52 H52B . . 109.4 ?
H52A C52 H52B . . 108.0 ?
O3 C53 C54 . . 106.3(4) ?
O3 C53 H53A . . 110.5 ?
C54 C53 H53A . . 110.5 ?
O3 C53 H53B . . 110.5 ?
C54 C53 H53B . . 110.5 ?
H53A C53 H53B . . 108.7 ?
O6 C54 C53 . . 106.7(4) ?
O6 C54 H54A . . 110.4 ?
C53 C54 H54A . . 110.4 ?
O6 C54 H54B . . 110.4 ?
C53 C54 H54B . . 110.4 ?
H54A C54 H54B . . 108.6 ?
O6 C55 C60 . . 116.3(4) ?
O6 C55 C56 . . 123.3(4) ?
C60 C55 C56 . . 120.4(4) ?
C55 C56 C57 . . 119.0(5) ?
C55 C56 H56 . . 120.5 ?
C57 C56 H56 . . 120.5 ?
C58 C57 C56 . . 120.0(5) ?
C58 C57 H57 . . 120.0 ?
C56 C57 H57 . . 120.0 ?
C57 C58 C59 . . 121.5(5) ?
C57 C58 N1 . . 119.5(5) ?
C59 C58 N1 . . 118.9(5) ?
C58 C59 C60 . . 118.9(5) ?
C58 C59 H59 . . 120.6 ?
C60 C59 H59 . . 120.6 ?
C55 C60 C59 . . 120.2(5) ?
C55 C60 H60 . . 119.9 ?
C59 C60 H60 . . 119.9 ?
C62 C61 H61A . . 109.5 ?
C62 C61 H61B . . 109.5 ?
H61A C61 H61B . . 109.5 ?
C62 C61 H61C . . 109.5 ?
H61A C61 H61C . . 109.5 ?
H61B C61 H61C . . 109.5 ?
N3 C62 C61 . . 179.9(13) ?
C64 C63 H63A . . 109.5 ?
C64 C63 H63B . . 109.5 ?
H63A C63 H63B . . 109.5 ?
C64 C63 H63C . . 109.5 ?
H63A C63 H63C . . 109.5 ?
H63B C63 H63C . . 109.5 ?
N5 C64 C63 . . 178.7(9) ?
C66 C65 H65A . . 109.5 ?
C66 C65 H65B . . 109.5 ?
H65A C65 H65B . . 109.5 ?
C66 C65 H65C . . 109.5 ?
H65A C65 H65C . . 109.5 ?
H65B C65 H65C . . 109.5 ?
N4 C66 C65 . . 179.3(8) ?
N6 C67 C68 . . 165(3) ?
C67 C68 H68A . . 109.5 ?
C67 C68 H68B . . 109.5 ?
H68A C68 H68B . . 109.5 ?
C67 C68 H68C . . 109.5 ?
H68A C68 H68C . . 109.5 ?
H68B C68 H68C . . 109.5 ?
C4 C1' H1'1 . . 109.5 ?
C4 C1' H1'2 . . 109.5 ?
H1'1 C1' H1'2 . . 109.5 ?
C4 C1' H1'3 . . 109.5 ?
H1'1 C1' H1'3 . . 109.5 ?
H1'2 C1' H1'3 . . 109.5 ?
C4 C2' H2'1 . . 109.5 ?
C4 C2' H2'2 . . 109.5 ?
H2'1 C2' H2'2 . . 109.5 ?
C4 C2' H2'3 . . 109.5 ?
H2'1 C2' H2'3 . . 109.5 ?
H2'2 C2' H2'3 . . 109.5 ?
C4 C3' H3'1 . . 109.5 ?
C4 C3' H3'2 . . 109.5 ?
H3'1 C3' H3'2 . . 109.5 ?
C4 C3' H3'3 . . 109.5 ?
H3'1 C3' H3'3 . . 109.5 ?
H3'2 C3' H3'3 . . 109.5 ?
O9 N1 O10 . . 120.8(5) ?
O9 N1 C58 . . 120.6(5) ?
O10 N1 C58 . . 118.5(5) ?
O7 N2 O8 . . 121.7(6) ?
O7 N2 C27 . . 118.6(5) ?
O8 N2 C27 . . 119.7(5) ?
C32 O1 H1 . . 109.5 ?
C8 O2 H2 . . 109.5 ?
C47 O3 C53 . . 113.8(4) ?
C13 O4 C22 . . 117.7(3) ?
C24 O5 C23 . . 119.7(4) ?
C55 O6 C54 . . 119.8(4) ?

loop_
_geom_bond_atom_site_label_1
_geom_bond_atom_site_label_2
_geom_bond_site_symmetry_2
_geom_bond_distance
_geom_bond_publ_flag
C1 C4 . 1.580(11) ?
C1 H1A . 0.9600 ?
C1 H1B . 0.9600 ?
C1 H1C . 0.9600 ?
C2 C4 . 1.475(12) ?
C2 H2A . 0.9600 ?
C2 H2B . 0.9600 ?
C2 H2C . 0.9600 ?
C3 C4 . 1.550(11) ?
C3 H3A . 0.9600 ?
C3 H3B . 0.9600 ?
C3 H3C . 0.9600 ?
C4 C5 . 1.548(7) ?
C4 C2' . 1.5498(11) ?
C4 C1' . 1.5501(11) ?
C4 C3' . 1.5501(11) ?
C5 C6 . 1.390(8) ?
C5 C10 . 1.415(8) ?
C6 C7 . 1.400(7) ?
C6 H6 . 0.9300 ?
C7 C8 . 1.408(7) ?
C7 C52 . 1.531(7) ?
C8 O2 . 1.377(5) ?
C8 C9 . 1.400(7) ?
C9 C10 . 1.396(7) ?
C9 C11 . 1.532(7) ?
C10 H10 . 0.9300 ?
C11 C12 . 1.524(7) ?
C11 H11A . 0.9700 ?
C11 H11B . 0.9700 ?
C12 C17 . 1.367(7) ?
C12 C13 . 1.422(7) ?
C13 O4 . 1.386(5) ?
C13 C14 . 1.407(7) ?
C14 C15 . 1.388(7) ?
C14 C30 . 1.532(7) ?
C15 C16 . 1.400(7) ?
C15 H15 . 0.9300 ?
C16 C17 . 1.413(7) ?
C16 C18 . 1.529(7) ?
C17 H17 . 0.9300 ?
C18 C21 . 1.524(9) ?
C18 C19 . 1.544(8) ?
C18 C20 . 1.567(9) ?
C19 H19A . 0.9600 ?
C19 H19B . 0.9600 ?
C19 H19C . 0.9600 ?
C20 H20A . 0.9600 ?
C20 H20B . 0.9600 ?
C20 H20C . 0.9600 ?
C21 H21A . 0.9600 ?
C21 H21B . 0.9600 ?
C21 H21C . 0.9600 ?
C22 O4 . 1.443(5) ?
C22 C23 . 1.505(7) ?
C22 H22A . 0.9700 ?
C22 H22B . 0.9700 ?
C23 O5 . 1.434(6) ?
C23 H23A . 0.9700 ?
C23 H23B . 0.9700 ?
C24 O5 . 1.360(6) ?
C24 C29 . 1.385(7) ?
C24 C25 . 1.405(8) ?
C25 C26 . 1.378(8) ?
C25 H25 . 0.9300 ?
C26 C27 . 1.383(8) ?
C26 H26 . 0.9300 ?
C27 C28 . 1.383(8) ?
C27 N2 . 1.463(7) ?
C28 C29 . 1.378(7) ?
C28 H28 . 0.9300 ?
C29 H29 . 0.9300 ?
C30 C31 . 1.542(7) ?
C30 H30A . 0.9700 ?
C30 H30B . 0.9700 ?
C31 C36 . 1.377(7) ?
C31 C32 . 1.417(7) ?
C32 O1 . 1.369(5) ?
C32 C33 . 1.396(7) ?
C33 C34 . 1.390(7) ?
C33 C41 . 1.545(7) ?
C34 C35 . 1.390(8) ?
C34 H34 . 0.9300 ?
C35 C36 . 1.417(7) ?
C35 C37 . 1.528(7) ?
C36 H36 . 0.9300 ?
C37 C38 . 1.534(8) ?
C37 C39 . 1.540(9) ?
C37 C40 . 1.546(9) ?
C38 H38A . 0.9600 ?
C38 H38B . 0.9600 ?
C38 H38C . 0.9600 ?
C39 H39A . 0.9600 ?
C39 H39B . 0.9600 ?
C39 H39C . 0.9600 ?
C40 H40A . 0.9600 ?
C40 H40B . 0.9600 ?
C40 H40C . 0.9600 ?
C41 C42 . 1.532(7) ?
C41 H41A . 0.9700 ?
C41 H41B . 0.9700 ?
C42 C47 . 1.384(7) ?
C42 C43 . 1.404(7) ?
C43 C44 . 1.409(8) ?
C43 H43 . 0.9300 ?
C44 C45 . 1.376(8) ?
C44 C48 . 1.543(7) ?
C45 C46 . 1.403(7) ?
C45 H45 . 0.9300 ?
C46 C47 . 1.411(7) ?
C46 C52 . 1.523(7) ?
C47 O3 . 1.412(5) ?
C48 C49 . 1.517(10) ?
C48 C51 . 1.534(9) ?
C48 C50 . 1.547(9) ?
C49 H49A . 0.9600 ?
C49 H49B . 0.9600 ?
C49 H49C . 0.9600 ?
C50 H50A . 0.9600 ?
C50 H50B . 0.9600 ?
C50 H50C . 0.9600 ?
C51 H51A . 0.9600 ?
C51 H51B . 0.9600 ?
C51 H51C . 0.9600 ?
C52 H52A . 0.9700 ?
C52 H52B . 0.9700 ?
C53 O3 . 1.438(6) ?
C53 C54 . 1.504(7) ?
C53 H53A . 0.9700 ?
C53 H53B . 0.9700 ?
C54 O6 . 1.431(6) ?
C54 H54A . 0.9700 ?
C54 H54B . 0.9700 ?
C55 O6 . 1.372(5) ?
C55 C60 . 1.382(7) ?
C55 C56 . 1.387(7) ?
C56 C57 . 1.392(8) ?
C56 H56 . 0.9300 ?
C57 C58 . 1.371(8) ?
C57 H57 . 0.9300 ?
C58 C59 . 1.371(8) ?
C58 N1 . 1.467(7) ?
C59 C60 . 1.391(7) ?
C59 H59 . 0.9300 ?
C60 H60 . 0.9300 ?
C61 C62 . 1.444(13) ?
C61 H61A . 0.9600 ?
C61 H61B . 0.9600 ?
C61 H61C . 0.9600 ?
C62 N3 . 1.133(11) ?
C63 C64 . 1.436(11) ?
C63 H63A . 0.9600 ?
C63 H63B . 0.9600 ?
C63 H63C . 0.9600 ?
C64 N5 . 1.121(9) ?
C65 C66 . 1.443(9) ?
C65 H65A . 0.9600 ?
C65 H65B . 0.9600 ?
C65 H65C . 0.9600 ?
C66 N4 . 1.131(9) ?
C67 N6 . 1.20(3) ?
C67 C68 . 1.529(18) ?
C68 H68A . 0.9600 ?
C68 H68B . 0.9600 ?
C68 H68C . 0.9600 ?
C1' H1'1 . 0.9600 ?
C1' H1'2 . 0.9600 ?
C1' H1'3 . 0.9600 ?
C2' H2'1 . 0.9600 ?
C2' H2'2 . 0.9600 ?
C2' H2'3 . 0.9600 ?
C3' H3'1 . 0.9600 ?
C3' H3'2 . 0.9600 ?
C3' H3'3 . 0.9600 ?
N1 O9 . 1.202(7) ?
N1 O10 . 1.210(7) ?
N2 O7 . 1.212(7) ?
N2 O8 . 1.222(7) ?
O1 H1 . 0.8200 ?
O2 H2 . 0.8200 ?

loop_
_geom_hbond_atom_site_label_D
_geom_hbond_atom_site_label_H
_geom_hbond_atom_site_label_A
_geom_hbond_site_symmetry_A
_geom_hbond_distance_DH
_geom_hbond_distance_HA
_geom_hbond_distance_DA
_geom_hbond_angle_DHA
O1 H1 O3 . 0.82 1.99 2.802(6) 171
O2 H2 O4 . 0.82 1.97 2.781(4) 176
C50 H50C O7 2_666 0.96 2.59 3.487(10) 156
C68 H68B O10 . 0.96 2.39 3.247(13) 148
C65 H65A Cg1 . 0.96 2.66 3.590(6) 163

loop_
_geom_torsion_atom_site_label_1
_geom_torsion_atom_site_label_2
_geom_torsion_atom_site_label_3
_geom_torsion_atom_site_label_4
_geom_torsion_site_symmetry_1
_geom_torsion_site_symmetry_2
_geom_torsion_site_symmetry_3
_geom_torsion_site_symmetry_4
_geom_torsion
_geom_torsion_publ_flag
C2 C4 C5 C6 . . . . -123.5(9) ?
C3 C4 C5 C6 . . . . 113.8(7) ?
C2' C4 C5 C6 . . . . 59.9(16) ?
C1' C4 C5 C6 . . . . -164.7(18) ?
C3' C4 C5 C6 . . . . -57.7(14) ?
C1 C4 C5 C6 . . . . 2.8(8) ?
C2 C4 C5 C10 . . . . 58.5(9) ?
C3 C4 C5 C10 . . . . -64.2(8) ?
C2' C4 C5 C10 . . . . -118.1(15) ?
C1' C4 C5 C10 . . . . 17.3(19) ?
C3' C4 C5 C10 . . . . 124.2(13) ?
C1 C4 C5 C10 . . . . -175.2(6) ?
C10 C5 C6 C7 . . . . 0.8(8) ?
C4 C5 C6 C7 . . . . -177.3(5) ?
C5 C6 C7 C8 . . . . -0.7(7) ?
C5 C6 C7 C52 . . . . 174.2(5) ?
C6 C7 C8 O2 . . . . -177.2(4) ?
C52 C7 C8 O2 . . . . 8.0(7) ?
C6 C7 C8 C9 . . . . 0.0(7) ?
C52 C7 C8 C9 . . . . -174.8(4) ?
O2 C8 C9 C10 . . . . 177.6(4) ?
C7 C8 C9 C10 . . . . 0.5(7) ?
O2 C8 C9 C11 . . . . -7.8(7) ?
C7 C8 C9 C11 . . . . 175.1(4) ?
C8 C9 C10 C5 . . . . -0.3(7) ?
C11 C9 C10 C5 . . . . -175.1(4) ?
C6 C5 C10 C9 . . . . -0.3(7) ?
C4 C5 C10 C9 . . . . 177.9(5) ?
C10 C9 C11 C12 . . . . 86.4(5) ?
C8 C9 C11 C12 . . . . -88.2(5) ?
C9 C11 C12 C17 . . . . -82.2(5) ?
C9 C11 C12 C13 . . . . 90.9(5) ?
C17 C12 C13 O4 . . . . 178.8(4) ?
C11 C12 C13 O4 . . . . 5.7(6) ?
C17 C12 C13 C14 . . . . 0.0(7) ?
C11 C12 C13 C14 . . . . -173.0(4) ?
O4 C13 C14 C15 . . . . -179.0(4) ?
C12 C13 C14 C15 . . . . -0.4(6) ?
O4 C13 C14 C30 . . . . -5.2(7) ?
C12 C13 C14 C30 . . . . 173.5(4) ?
C13 C14 C15 C16 . . . . -1.0(7) ?
C30 C14 C15 C16 . . . . -175.2(4) ?
C14 C15 C16 C17 . . . . 2.5(7) ?
C14 C15 C16 C18 . . . . -179.6(4) ?
C13 C12 C17 C16 . . . . 1.6(7) ?
C11 C12 C17 C16 . . . . 174.9(4) ?
C15 C16 C17 C12 . . . . -2.8(7) ?
C18 C16 C17 C12 . . . . 179.2(4) ?
C15 C16 C18 C21 . . . . 5.0(8) ?
C17 C16 C18 C21 . . . . -177.2(5) ?
C15 C16 C18 C19 . . . . -116.0(6) ?
C17 C16 C18 C19 . . . . 61.9(7) ?
C15 C16 C18 C20 . . . . 124.9(5) ?
C17 C16 C18 C20 . . . . -57.3(6) ?
O4 C22 C23 O5 . . . . 65.7(5) ?
O5 C24 C25 C26 . . . . -179.5(5) ?
C29 C24 C25 C26 . . . . -0.8(9) ?
C24 C25 C26 C27 . . . . -0.2(10) ?
C25 C26 C27 C28 . . . . -0.1(9) ?
C25 C26 C27 N2 . . . . -178.8(6) ?
C26 C27 C28 C29 . . . . 1.4(8) ?
N2 C27 C28 C29 . . . . -179.9(5) ?
C27 C28 C29 C24 . . . . -2.5(7) ?
O5 C24 C29 C28 . . . . -179.3(5) ?
C25 C24 C29 C28 . . . . 2.1(7) ?
C15 C14 C30 C31 . . . . 74.8(5) ?
C13 C14 C30 C31 . . . . -99.0(5) ?
C14 C30 C31 C36 . . . . -85.5(5) ?
C14 C30 C31 C32 . . . . 89.2(5) ?
C36 C31 C32 O1 . . . . -179.7(4) ?
C30 C31 C32 O1 . . . . 5.5(6) ?
C36 C31 C32 C33 . . . . -0.7(7) ?
C30 C31 C32 C33 . . . . -175.6(4) ?
O1 C32 C33 C34 . . . . -179.1(4) ?
C31 C32 C33 C34 . . . . 2.1(7) ?
O1 C32 C33 C41 . . . . -2.7(7) ?
C31 C32 C33 C41 . . . . 178.4(4) ?
C32 C33 C34 C35 . . . . -1.5(7) ?
C41 C33 C34 C35 . . . . -178.0(5) ?
C33 C34 C35 C36 . . . . -0.4(7) ?
C33 C34 C35 C37 . . . . 179.1(5) ?
C32 C31 C36 C35 . . . . -1.3(7) ?
C30 C31 C36 C35 . . . . 173.5(4) ?
C34 C35 C36 C31 . . . . 1.9(7) ?
C37 C35 C36 C31 . . . . -177.7(4) ?
C34 C35 C37 C38 . . . . 116.4(6) ?
C36 C35 C37 C38 . . . . -64.1(7) ?
C34 C35 C37 C39 . . . . -124.1(6) ?
C36 C35 C37 C39 . . . . 55.4(7) ?
C34 C35 C37 C40 . . . . -3.9(8) ?
C36 C35 C37 C40 . . . . 175.6(5) ?
C34 C33 C41 C42 . . . . 90.1(5) ?
C32 C33 C41 C42 . . . . -86.3(5) ?
C33 C41 C42 C47 . . . . 91.5(5) ?
C33 C41 C42 C43 . . . . -82.6(5) ?
C47 C42 C43 C44 . . . . 0.3(7) ?
C41 C42 C43 C44 . . . . 174.6(4) ?
C42 C43 C44 C45 . . . . -1.9(7) ?
C42 C43 C44 C48 . . . . 178.8(5) ?
C43 C44 C45 C46 . . . . 1.8(8) ?
C48 C44 C45 C46 . . . . -178.9(5) ?
C44 C45 C46 C47 . . . . -0.1(7) ?
C44 C45 C46 C52 . . . . -173.2(4) ?
C43 C42 C47 C46 . . . . 1.4(7) ?
C41 C42 C47 C46 . . . . -172.7(4) ?
C43 C42 C47 O3 . . . . 179.2(4) ?
C41 C42 C47 O3 . . . . 5.1(7) ?
C45 C46 C47 C42 . . . . -1.5(7) ?
C52 C46 C47 C42 . . . . 171.5(4) ?
C45 C46 C47 O3 . . . . -179.3(4) ?
C52 C46 C47 O3 . . . . -6.3(7) ?
C45 C44 C48 C49 . . . . -173.3(6) ?
C43 C44 C48 C49 . . . . 6.0(8) ?
C45 C44 C48 C51 . . . . -51.1(7) ?
C43 C44 C48 C51 . . . . 128.2(6) ?
C45 C44 C48 C50 . . . . 65.8(7) ?
C43 C44 C48 C50 . . . . -114.9(6) ?
C45 C46 C52 C7 . . . . 74.4(5) ?
C47 C46 C52 C7 . . . . -98.3(5) ?
C6 C7 C52 C46 . . . . -78.2(5) ?
C8 C7 C52 C46 . . . . 96.5(5) ?
O3 C53 C54 O6 . . . . 62.0(6) ?
O6 C55 C56 C57 . . . . -177.3(6) ?
C60 C55 C56 C57 . . . . 1.6(9) ?
C55 C56 C57 C58 . . . . -0.7(10) ?
C56 C57 C58 C59 . . . . 0.0(11) ?
C56 C57 C58 N1 . . . . 177.4(6) ?
C57 C58 C59 C60 . . . . -0.2(9) ?
N1 C58 C59 C60 . . . . -177.6(6) ?
O6 C55 C60 C59 . . . . 177.2(5) ?
C56 C55 C60 C59 . . . . -1.8(8) ?
C58 C59 C60 C55 . . . . 1.1(8) ?
C57 C58 N1 O9 . . . . -173.1(7) ?
C59 C58 N1 O9 . . . . 4.3(10) ?
C57 C58 N1 O10 . . . . 9.2(10) ?
C59 C58 N1 O10 . . . . -173.4(7) ?
C28 C27 N2 O7 . . . . -9.7(9) ?
C26 C27 N2 O7 . . . . 169.0(7) ?
C28 C27 N2 O8 . . . . 173.7(6) ?
C26 C27 N2 O8 . . . . -7.6(9) ?
C42 C47 O3 C53 . . . . 90.6(5) ?
C46 C47 O3 C53 . . . . -91.6(5) ?
C54 C53 O3 C47 . . . . -178.3(4) ?
C14 C13 O4 C22 . . . . -62.0(6) ?
C12 C13 O4 C22 . . . . 119.3(4) ?
C23 C22 O4 C13 . . . . -133.4(4) ?
C29 C24 O5 C23 . . . . -9.1(7) ?
C25 C24 O5 C23 . . . . 169.5(5) ?
C22 C23 O5 C24 . . . . 180.0(4) ?
C60 C55 O6 C54 . . . . 166.9(4) ?
C56 C55 O6 C54 . . . . -14.2(7) ?
C53 C54 O6 C55 . . . . -177.4(4) ?
